data_7220073
loop_
_publ_author_name
'M, Rajeswari'
'Sindhu, Jayant'
'Singh, Harjinder'
'Khurana, Jitender'

_publ_section_title
;
 An efficient, green synthesis of novel regioselective and stereoselective
 indan-1,3-diones grafted spirooxindolopyrrolizidines linked
 1,2,3-triazoles via one-pot five-component using PEG-400
;
_journal_name_full 'RSC Adv.'
_journal_paper_doi 10.1039/C5RA03505H
_journal_year 2015
_chemical_formula_moiety 'C35 H25 Cl F N5 O3'
_chemical_formula_sum 'C35 H25 Cl F N5 O3'
_chemical_formula_weight 618.05
_chemical_name_systematic 'spirooxindole pyrrolidine'
_space_group_IT_number 15
_symmetry_cell_setting monoclinic
_symmetry_space_group_name_Hall '-C 2yc'
_symmetry_space_group_name_H-M 'C 1 2/c 1'
_atom_sites_solution_hydrogens geom
_atom_sites_solution_primary direct
_atom_sites_solution_secondary difmap
_audit_creation_method SHELXL-97
_audit_update_record
;
2014-04-11 deposited with the CCDC.
2015-04-08 downloaded from the CCDC.
;
_cell_angle_alpha 90.00
_cell_angle_beta 107.38(2)
_cell_angle_gamma 90.00
_cell_formula_units_Z 8
_cell_length_a 29.102(6)
_cell_length_b 8.9545(11)
_cell_length_c 23.517(4)
_cell_measurement_reflns_used 2770
_cell_measurement_temperature 293(2)
_cell_measurement_theta_max 29.0730
_cell_measurement_theta_min 3.1249
_cell_volume 5848.6(18)
_computing_structure_refinement 'SHELXL-97 (Sheldrick, 1997)'
_diffrn_ambient_temperature 293(2)
_diffrn_measured_fraction_theta_full 0.991
_diffrn_measured_fraction_theta_max 0.991
_diffrn_radiation_monochromator graphite
_diffrn_radiation_source 'fine-focus sealed tube'
_diffrn_radiation_type MoK\a
_diffrn_radiation_wavelength 0.71073
_diffrn_reflns_av_R_equivalents 0.0254
_diffrn_reflns_av_sigmaI/netI 0.0924
_diffrn_reflns_limit_h_max 38
_diffrn_reflns_limit_h_min -38
_diffrn_reflns_limit_k_max 12
_diffrn_reflns_limit_k_min -11
_diffrn_reflns_limit_l_max 31
_diffrn_reflns_limit_l_min -29
_diffrn_reflns_number 16128
_diffrn_reflns_theta_full 25.00
_diffrn_reflns_theta_max 29.0730
_diffrn_reflns_theta_min 3.1249
_exptl_absorpt_coefficient_mu 0.184
_exptl_absorpt_correction_T_max 1.00000
_exptl_absorpt_correction_T_min 0.69975
_exptl_absorpt_correction_type multi-scan
_exptl_crystal_colour colorless
_exptl_crystal_density_diffrn 1.404
_exptl_crystal_density_method 'not measured'
_exptl_crystal_F_000 2560.0
_refine_diff_density_max 0.597
_refine_diff_density_min -0.307
_refine_diff_density_rms 0.044
_refine_ls_extinction_method none
_refine_ls_goodness_of_fit_ref 1.009
_refine_ls_hydrogen_treatment mixed
_refine_ls_matrix_type full
_refine_ls_number_parameters 407
_refine_ls_number_reflns 5108
_refine_ls_number_restraints 0
_refine_ls_restrained_S_all 1.009
_refine_ls_R_factor_all 0.0692
_refine_ls_R_factor_gt 0.0567
_refine_ls_shift/su_max 12.780
_refine_ls_shift/su_mean 0.948
_refine_ls_structure_factor_coef Fsqd
_refine_ls_weighting_details 'calc w=1/[\s^2^(Fo^2^)+(0.2000P)^2^+0.0000P] where P=(Fo^2^+2Fc^2^)/3'
_refine_ls_weighting_scheme calc
_refine_ls_wR_factor_gt 0.2272
_refine_ls_wR_factor_ref 0.2433
_reflns_number_gt 4235
_reflns_number_total 5153
_reflns_threshold_expression >2sigma(I)
_cod_data_source_file c5ra03505h2.cif
_cod_data_source_block shelxl
_cod_depositor_comments
;
The following automatic conversions were performed:

'_symmetry_cell_setting' value 'Monoclinic' changed to 'monoclinic'
according to
/usr/data/users/saulius/crontab/automatic-downloads/rss-feeds/RSC/lib/dictionaries/cif_core.dic
dictionary named 'cif_core.dic' version 2.4.2 from 2011-04-26.

Automatic conversion script
Id: cif_fix_values 3143 2015-03-26 13:38:13Z robertas 
;
_cod_original_cell_volume 5848.7(17)
_cod_original_sg_symbol_H-M 'C 2/c'
_cod_database_code 7220073

loop_
_symmetry_equiv_pos_as_xyz
'x, y, z'
'-x, y, -z+1/2'
'x+1/2, y+1/2, z'
'-x+1/2, y+1/2, -z+1/2'
'-x, -y, -z'
'x, -y, z-1/2'
'-x+1/2, -y+1/2, -z'
'x+1/2, -y+1/2, z-1/2'

loop_
_atom_site_label
_atom_site_type_symbol
_atom_site_fract_x
_atom_site_fract_y
_atom_site_fract_z
_atom_site_U_iso_or_equiv
_atom_site_adp_type
_atom_site_occupancy
_atom_site_symmetry_multiplicity
_atom_site_calc_flag
_atom_site_refinement_flags
Cl1 Cl 0.20920(5) 0.36947(13) 0.03490(5) 0.0839(5) Uani 1 1 d .
O2 O 0.23076(8) 0.7343(3) -0.21362(11) 0.0487(6) Uani 1 1 d .
O1 O 0.06427(7) 0.6920(3) -0.24865(11) 0.0467(6) Uani 1 1 d .
O3 O 0.06917(9) 1.0384(3) -0.23008(11) 0.0520(7) Uani 1 1 d .
C8 C 0.18896(10) 0.7109(3) -0.23772(14) 0.0347(7) Uani 1 1 d .
C7 C 0.16851(11) 0.5965(3) -0.28545(13) 0.0352(7) Uani 1 1 d .
N4 N 0.06951(10) 1.0105(3) -0.32699(12) 0.0431(7) Uani 1 1 d .
N5 N 0.17845(9) 1.0319(3) -0.20756(11) 0.0364(6) Uani 1 1 d .
C2 C 0.11898(11) 0.5873(3) -0.29630(14) 0.0371(7) Uani 1 1 d .
C19 C 0.14945(11) 0.9629(3) -0.31457(14) 0.0354(7) Uani 1 1 d .
C11 C 0.16836(12) 0.7092(4) -0.11382(14) 0.0418(8) Uani 1 1 d .
C9 C 0.14618(10) 0.7907(3) -0.22556(13) 0.0341(7) Uani 1 1 d .
F1 F -0.09877(10) 0.1000(3) -0.42083(13) 0.0848(8) Uani 1 1 d .
C1 C 0.10343(10) 0.6908(3) -0.25693(13) 0.0350(7) Uani 1 1 d .
C18 C 0.14280(10) 0.9532(3) -0.25376(13) 0.0331(7) Uani 1 1 d .
C10 C 0.15065(11) 0.8294(3) -0.16073(14) 0.0378(7) Uani 1 1 d .
H10 H 0.1183 0.8570 -0.1598 0.045 Uiso 1 1 calc R
C3 C 0.09185(14) 0.4866(4) -0.33774(16) 0.0512(9) Uani 1 1 d .
H3 H 0.0587 0.4795 -0.3453 0.061 Uiso 1 1 calc R
C35 C 0.17882(13) 1.1933(4) -0.21335(17) 0.0506(9) Uani 1 1 d .
H35A H 0.1496 1.2338 -0.2087 0.076 Uiso 1 1 calc R
H35B H 0.1812 1.2192 -0.2520 0.076 Uiso 1 1 calc R
H35C H 0.2059 1.2338 -0.1832 0.076 Uiso 1 1 calc R
N1 N -0.03439(10) 0.6787(3) -0.41234(13) 0.0508(8) Uani 1 1 d .
C20 C 0.19042(13) 0.9560(4) -0.33219(15) 0.0458(8) Uani 1 1 d .
H20 H 0.2203 0.9390 -0.3046 0.055 Uiso 1 1 calc R
C25 C 0.10528(12) 0.9917(3) -0.35604(15) 0.0405(8) Uani 1 1 d .
C17 C 0.18061(13) 0.9732(4) -0.14913(15) 0.0446(8) Uani 1 1 d .
H17A H 0.1673 1.0445 -0.1273 0.054 Uiso 1 1 calc R
H17B H 0.2136 0.9520 -0.1262 0.054 Uiso 1 1 calc R
C26 C 0.01836(12) 1.0369(4) -0.35667(18) 0.0566(10) Uani 1 1 d .
H26A H 0.0147 1.1177 -0.3851 0.068 Uiso 1 1 calc R
H26B H 0.0025 1.0659 -0.3275 0.068 Uiso 1 1 calc R
C13 C 0.18718(14) 0.4576(4) -0.07876(16) 0.0523(9) Uani 1 1 d .
H13 H 0.1906 0.3577 -0.0875 0.063 Uiso 1 1 calc R
C28 C -0.01849(12) 0.7715(4) -0.36590(16) 0.0502(9) Uani 1 1 d .
H28 H -0.0172 0.7530 -0.3265 0.060 Uiso 1 1 calc R
C29 C -0.05110(12) 0.5283(4) -0.41401(16) 0.0475(8) Uani 1 1 d .
C6 C 0.19279(14) 0.5058(4) -0.31440(15) 0.0456(8) Uani 1 1 d .
H6 H 0.2260 0.5118 -0.3068 0.055 Uiso 1 1 calc R
C31 C -0.06994(16) 0.3145(4) -0.3657(2) 0.0621(10) Uani 1 1 d .
H31 H -0.0724 0.2670 -0.3315 0.075 Uiso 1 1 calc R
C32 C -0.08253(14) 0.2426(4) -0.41844(19) 0.0579(10) Uani 1 1 d .
C24 C 0.10015(15) 1.0092(4) -0.41574(16) 0.0538(9) Uani 1 1 d .
H24 H 0.0702 1.0265 -0.4433 0.065 Uiso 1 1 calc R
C30 C -0.05330(14) 0.4606(4) -0.36306(16) 0.0525(9) Uani 1 1 d .
H30 H -0.0438 0.5115 -0.3270 0.063 Uiso 1 1 calc R
C4 C 0.11587(15) 0.3977(4) -0.36723(16) 0.0566(9) Uani 1 1 d .
H4 H 0.0985 0.3307 -0.3958 0.068 Uiso 1 1 calc R
C12 C 0.17371(14) 0.5621(4) -0.12423(15) 0.0513(9) Uani 1 1 d .
H12 H 0.1681 0.5302 -0.1633 0.062 Uiso 1 1 calc R
C14 C 0.19520(15) 0.5017(4) -0.02224(16) 0.0570(9) Uani 1 1 d .
C37 C 0.08941(11) 1.0073(3) -0.26682(14) 0.0380(7) Uani 1 1 d .
C21 C 0.18614(15) 0.9751(4) -0.39155(17) 0.0568(10) Uani 1 1 d .
H21 H 0.2135 0.9712 -0.4041 0.068 Uiso 1 1 calc R
C27 C -0.00470(12) 0.8982(4) -0.38824(17) 0.0516(9) Uani 1 1 d .
N3 N -0.01330(18) 0.8777(5) -0.44720(17) 0.0968(14) Uani 1 1 d .
N2 N -0.03131(16) 0.7455(5) -0.46195(16) 0.0915(13) Uani 1 1 d .
C5 C 0.16506(16) 0.4055(4) -0.35543(17) 0.0579(10) Uani 1 1 d .
H5 H 0.1801 0.3417 -0.3755 0.069 Uiso 1 1 calc R
C22 C 0.14190(17) 0.9998(4) -0.43282(17) 0.0627(11) Uani 1 1 d .
H22 H 0.1399 1.0105 -0.4728 0.075 Uiso 1 1 calc R
C15 C 0.1930(2) 0.6492(6) -0.0091(2) 0.1051(17) Uani 1 1 d .
H15 H 0.2010 0.6808 0.0303 0.126 Uiso 1 1 calc R
C33 C -0.07936(19) 0.3067(5) -0.4693(2) 0.0809(13) Uani 1 1 d .
H33 H -0.0878 0.2539 -0.5050 0.097 Uiso 1 1 calc R
C16 C 0.1788(2) 0.7513(5) -0.05531(19) 0.1030(19) Uani 1 1 d .
H16 H 0.1762 0.8515 -0.0463 0.124 Uiso 1 1 calc R
C34 C -0.06331(19) 0.4519(5) -0.46695(19) 0.0770(14) Uani 1 1 d .
H34 H -0.0607 0.4982 -0.5013 0.092 Uiso 1 1 calc R

loop_
_atom_site_aniso_label
_atom_site_aniso_U_11
_atom_site_aniso_U_22
_atom_site_aniso_U_33
_atom_site_aniso_U_23
_atom_site_aniso_U_13
_atom_site_aniso_U_12
Cl1 0.1196(10) 0.0731(8) 0.0514(7) 0.0205(5) 0.0140(6) 0.0062(6)
O2 0.0302(12) 0.0496(14) 0.0637(15) -0.0060(11) 0.0099(10) -0.0013(10)
O1 0.0318(12) 0.0513(14) 0.0604(15) -0.0026(11) 0.0190(10) -0.0024(10)
O3 0.0474(14) 0.0536(15) 0.0607(15) -0.0093(12) 0.0249(12) 0.0099(11)
C8 0.0339(16) 0.0301(15) 0.0418(17) 0.0036(12) 0.0137(13) -0.0002(12)
C7 0.0416(17) 0.0300(15) 0.0368(16) 0.0042(12) 0.0159(13) 0.0024(12)
N4 0.0373(15) 0.0387(15) 0.0501(17) -0.0012(11) 0.0082(12) 0.0022(11)
N5 0.0386(14) 0.0338(14) 0.0366(14) -0.0063(10) 0.0111(11) -0.0056(10)
C2 0.0385(16) 0.0323(16) 0.0391(17) 0.0008(12) 0.0094(13) -0.0007(12)
C19 0.0426(17) 0.0264(15) 0.0375(17) -0.0018(12) 0.0127(14) -0.0017(12)
C11 0.0477(19) 0.0453(18) 0.0360(17) -0.0003(13) 0.0182(14) -0.0017(14)
C9 0.0327(16) 0.0318(15) 0.0392(17) -0.0002(12) 0.0129(13) -0.0015(12)
F1 0.0996(19) 0.0529(14) 0.1029(19) -0.0004(12) 0.0316(15) -0.0129(12)
C1 0.0340(16) 0.0324(15) 0.0369(16) 0.0021(12) 0.0081(12) 0.0002(12)
C18 0.0348(15) 0.0291(15) 0.0366(16) -0.0029(11) 0.0127(13) 0.0002(11)
C10 0.0394(16) 0.0371(16) 0.0388(17) -0.0033(13) 0.0147(13) 0.0000(13)
C3 0.055(2) 0.0439(19) 0.050(2) -0.0079(15) 0.0073(16) -0.0081(15)
C35 0.062(2) 0.0337(17) 0.056(2) -0.0055(15) 0.0180(17) -0.0070(15)
N1 0.0468(16) 0.0588(18) 0.0425(16) 0.0056(13) 0.0068(12) -0.0109(14)
C20 0.0452(19) 0.0471(19) 0.049(2) -0.0055(15) 0.0201(16) -0.0065(15)
C25 0.0495(19) 0.0256(15) 0.0428(18) -0.0012(12) 0.0082(14) -0.0035(13)
C17 0.0524(19) 0.0417(18) 0.0389(18) -0.0037(13) 0.0122(15) -0.0064(14)
C26 0.042(2) 0.050(2) 0.070(2) 0.0102(17) 0.0043(17) 0.0118(15)
C13 0.062(2) 0.046(2) 0.050(2) 0.0043(15) 0.0191(17) 0.0023(16)
C28 0.0442(18) 0.061(2) 0.043(2) 0.0053(17) 0.0090(15) -0.0023(16)
C29 0.0354(17) 0.054(2) 0.051(2) 0.0025(16) 0.0099(15) -0.0057(14)
C6 0.061(2) 0.0378(17) 0.0453(18) 0.0011(14) 0.0268(16) 0.0077(15)
C31 0.075(3) 0.054(2) 0.067(3) 0.0143(19) 0.036(2) 0.011(2)
C32 0.047(2) 0.050(2) 0.074(3) 0.0029(19) 0.0159(19) 0.0000(16)
C24 0.067(2) 0.045(2) 0.042(2) -0.0009(15) 0.0041(17) -0.0106(17)
C30 0.059(2) 0.052(2) 0.052(2) 0.0006(16) 0.0245(18) 0.0042(16)
C4 0.078(2) 0.0393(19) 0.046(2) -0.0123(14) 0.0080(17) -0.0034(17)
C12 0.069(2) 0.046(2) 0.0382(19) -0.0017(15) 0.0156(17) -0.0012(18)
C14 0.070(2) 0.057(2) 0.042(2) 0.0090(16) 0.0130(17) -0.0019(18)
C37 0.0400(17) 0.0287(15) 0.0450(18) -0.0036(12) 0.0121(14) 0.0020(12)
C21 0.070(3) 0.061(2) 0.050(2) -0.0098(17) 0.0332(19) -0.0186(19)
C27 0.0391(18) 0.057(2) 0.051(2) 0.0074(16) 0.0021(15) -0.0026(15)
N3 0.134(3) 0.092(3) 0.051(2) 0.015(2) 0.007(2) -0.058(3)
N2 0.132(3) 0.096(3) 0.0411(19) 0.0035(18) 0.0179(19) -0.057(3)
C5 0.085(3) 0.042(2) 0.053(2) -0.0046(16) 0.032(2) 0.0104(19)
C22 0.096(3) 0.059(2) 0.037(2) -0.0070(16) 0.025(2) -0.025(2)
C15 0.201(5) 0.076(3) 0.040(3) 0.001(2) 0.038(3) 0.014(3)
C33 0.099(3) 0.075(3) 0.061(3) -0.014(2) 0.012(2) -0.024(3)
C16 0.214(6) 0.054(2) 0.049(3) -0.0010(19) 0.052(3) 0.027(3)
C34 0.102(4) 0.078(3) 0.046(2) 0.000(2) 0.014(2) -0.031(3)

loop_
_atom_type_symbol
_atom_type_description
_atom_type_scat_dispersion_real
_atom_type_scat_dispersion_imag
_atom_type_scat_source
C C 0.0030 0.0020 'International Tables Vol C Tables 4.2.6.8 and 6.1.1.4'
H H 0.0000 0.0000 'International Tables Vol C Tables 4.2.6.8 and 6.1.1.4'
N N 0.0060 0.0030 'International Tables Vol C Tables 4.2.6.8 and 6.1.1.4'
O O 0.0110 0.0060 'International Tables Vol C Tables 4.2.6.8 and 6.1.1.4'
F F 0.0170 0.0100 'International Tables Vol C Tables 4.2.6.8 and 6.1.1.4'
F F 0.0171 0.0103 'International Tables Vol C Tables 4.2.6.8 and 6.1.1.4'
Cl Cl 0.1484 0.1585 'International Tables Vol C Tables 4.2.6.8 and 6.1.1.4'

loop_
_geom_angle_atom_site_label_1
_geom_angle_atom_site_label_2
_geom_angle_atom_site_label_3
_geom_angle
O2 C8 C7 126.3(3)
O2 C8 C9 126.6(3)
C7 C8 C9 107.1(2)
C2 C7 C6 122.0(3)
C2 C7 C8 109.6(2)
C6 C7 C8 128.4(3)
C25 N4 C37 110.7(3)
C25 N4 C26 125.4(3)
C37 N4 C26 123.8(3)
C17 N5 C18 110.7(2)
C17 N5 C35 116.7(3)
C18 N5 C35 116.1(3)
C7 C2 C3 120.6(3)
C7 C2 C1 110.1(3)
C3 C2 C1 129.3(3)
C20 C19 C25 120.1(3)
C20 C19 C18 130.9(3)
C25 C19 C18 108.9(3)
C12 C11 C16 116.4(3)
C12 C11 C10 126.1(3)
C16 C11 C10 117.4(3)
C10 C9 C8 117.3(2)
C10 C9 C1 115.3(2)
C8 C9 C1 103.1(2)
C10 C9 C18 100.6(2)
C8 C9 C18 107.5(2)
C1 C9 C18 113.2(2)
O1 C1 C2 125.9(3)
O1 C1 C9 125.8(3)
C2 C1 C9 108.2(3)
N5 C18 C19 114.9(2)
N5 C18 C37 116.4(2)
C19 C18 C37 101.4(2)
N5 C18 C9 101.1(2)
C19 C18 C9 116.1(2)
C37 C18 C9 107.4(2)
C11 C10 C9 118.2(3)
C11 C10 C17 114.5(3)
C9 C10 C17 104.0(2)
C4 C3 C2 117.5(4)
N2 N1 C28 109.7(3)
N2 N1 C29 120.6(3)
C28 N1 C29 129.7(3)
C19 C20 C21 118.5(4)
C24 C25 N4 127.4(3)
C24 C25 C19 122.3(3)
N4 C25 C19 110.1(3)
N5 C17 C10 105.9(2)
N4 C26 C27 110.1(3)
C14 C13 C12 119.5(4)
C27 C28 N1 105.8(3)
C34 C29 C30 120.6(4)
C34 C29 N1 119.3(3)
C30 C29 N1 120.0(3)
C7 C6 C5 116.5(3)
C32 C31 C30 119.0(4)
F1 C32 C31 118.9(4)
F1 C32 C33 118.5(4)
C31 C32 C33 122.6(4)
C22 C24 C25 116.7(4)
C29 C30 C31 119.2(4)
C3 C4 C5 121.6(3)
C13 C12 C11 122.5(3)
C13 C14 C15 120.3(4)
C13 C14 Cl1 119.7(3)
C15 C14 Cl1 119.9(3)
O3 C37 N4 126.1(3)
O3 C37 C18 126.5(3)
N4 C37 C18 107.4(3)
C20 C21 C22 121.1(4)
C28 C27 N3 107.4(3)
C28 C27 C26 129.8(4)
N3 C27 C26 122.8(3)
N2 N3 C27 109.6(3)
N3 N2 N1 107.5(3)
C4 C5 C6 121.8(3)
C24 C22 C21 121.2(4)
C14 C15 C16 119.0(4)
C32 C33 C34 118.5(4)
C11 C16 C15 122.0(4)
C29 C34 C33 120.0(4)

loop_
_geom_bond_atom_site_label_1
_geom_bond_atom_site_label_2
_geom_bond_distance
Cl1 C14 1.746(4)
O2 C8 1.197(4)
O1 C1 1.212(4)
O3 C37 1.215(4)
C8 C7 1.505(4)
C8 C9 1.535(4)
C7 C2 1.389(4)
C7 C6 1.382(4)
N4 C25 1.415(4)
N4 C37 1.360(4)
N4 C26 1.462(4)
N5 C17 1.455(4)
N5 C18 1.442(4)
N5 C35 1.452(4)
C2 C3 1.388(5)
C2 C1 1.474(4)
C19 C20 1.376(5)
C19 C25 1.386(5)
C19 C18 1.502(4)
C11 C12 1.357(5)
C11 C16 1.370(5)
C11 C10 1.517(4)
C9 C10 1.531(4)
C9 C1 1.531(4)
C9 C18 1.591(4)
F1 C32 1.357(5)
C18 C37 1.568(4)
C10 C17 1.533(4)
C3 C4 1.376(5)
N1 N2 1.338(4)
N1 C28 1.340(5)
N1 C29 1.428(4)
C20 C21 1.375(5)
C25 C24 1.376(5)
C26 C27 1.499(5)
C13 C14 1.339(5)
C13 C12 1.386(5)
C28 C27 1.361(5)
C29 C34 1.371(6)
C29 C30 1.361(5)
C6 C5 1.387(5)
C31 C32 1.348(6)
C31 C30 1.390(5)
C32 C33 1.355(6)
C24 C22 1.391(6)
C4 C5 1.376(6)
C14 C15 1.362(6)
C21 C22 1.379(6)
C27 N3 1.346(6)
N3 N2 1.300(5)
C15 C16 1.386(6)
C33 C34 1.377(6)

loop_
_geom_torsion_atom_site_label_1
_geom_torsion_atom_site_label_2
_geom_torsion_atom_site_label_3
_geom_torsion_atom_site_label_4
_geom_torsion
O2 C8 C7 C2 171.4(3)
C9 C8 C7 C2 -8.2(3)
O2 C8 C7 C6 -6.0(5)
C9 C8 C7 C6 174.4(3)
C6 C7 C2 C3 -0.9(5)
C8 C7 C2 C3 -178.5(3)
C6 C7 C2 C1 176.9(3)
C8 C7 C2 C1 -0.8(3)
O2 C8 C9 C10 -38.6(4)
C7 C8 C9 C10 140.9(3)
O2 C8 C9 C1 -166.5(3)
C7 C8 C9 C1 13.1(3)
O2 C8 C9 C18 73.7(4)
C7 C8 C9 C18 -106.7(3)
C7 C2 C1 O1 -167.3(3)
C3 C2 C1 O1 10.2(5)
C7 C2 C1 C9 9.5(3)
C3 C2 C1 C9 -173.0(3)
C10 C9 C1 O1 34.0(4)
C8 C9 C1 O1 163.1(3)
C18 C9 C1 O1 -81.1(4)
C10 C9 C1 C2 -142.8(3)
C8 C9 C1 C2 -13.7(3)
C18 C9 C1 C2 102.1(3)
C17 N5 C18 C19 -158.6(3)
C35 N5 C18 C19 65.5(3)
C17 N5 C18 C37 83.1(3)
C35 N5 C18 C37 -52.8(4)
C17 N5 C18 C9 -32.7(3)
C35 N5 C18 C9 -168.7(2)
C20 C19 C18 N5 40.7(4)
C25 C19 C18 N5 -135.3(3)
C20 C19 C18 C37 167.2(3)
C25 C19 C18 C37 -8.9(3)
C20 C19 C18 C9 -76.9(4)
C25 C19 C18 C9 107.1(3)
C10 C9 C18 N5 41.3(3)
C8 C9 C18 N5 -81.9(3)
C1 C9 C18 N5 164.9(2)
C10 C9 C18 C19 166.3(3)
C8 C9 C18 C19 43.1(3)
C1 C9 C18 C19 -70.1(3)
C10 C9 C18 C37 -81.1(3)
C8 C9 C18 C37 155.6(2)
C1 C9 C18 C37 42.5(3)
C12 C11 C10 C9 -11.1(5)
C16 C11 C10 C9 170.8(4)
C12 C11 C10 C17 -134.3(4)
C16 C11 C10 C17 47.7(5)
C8 C9 C10 C11 -47.4(4)
C1 C9 C10 C11 74.3(3)
C18 C9 C10 C11 -163.6(3)
C8 C9 C10 C17 80.9(3)
C1 C9 C10 C17 -157.4(3)
C18 C9 C10 C17 -35.3(3)
C7 C2 C3 C4 0.0(5)
C1 C2 C3 C4 -177.3(3)
C25 C19 C20 C21 -1.4(5)
C18 C19 C20 C21 -177.1(3)
C37 N4 C25 C24 -170.2(3)
C26 N4 C25 C24 7.1(5)
C37 N4 C25 C19 5.0(4)
C26 N4 C25 C19 -177.6(3)
C20 C19 C25 C24 2.3(5)
C18 C19 C25 C24 178.8(3)
C20 C19 C25 N4 -173.3(3)
C18 C19 C25 N4 3.3(3)
C18 N5 C17 C10 10.8(4)
C35 N5 C17 C10 146.4(3)
C11 C10 C17 N5 147.6(3)
C9 C10 C17 N5 17.1(3)
C25 N4 C26 C27 70.8(4)
C37 N4 C26 C27 -112.2(4)
N2 N1 C28 C27 -0.8(4)
C29 N1 C28 C27 176.9(3)
N2 N1 C29 C34 1.0(6)
C28 N1 C29 C34 -176.5(4)
N2 N1 C29 C30 178.9(4)
C28 N1 C29 C30 1.4(5)
C2 C7 C6 C5 0.6(5)
C8 C7 C6 C5 177.7(3)
C30 C31 C32 F1 -180.0(3)
C30 C31 C32 C33 0.4(6)
N4 C25 C24 C22 173.4(3)
C19 C25 C24 C22 -1.3(5)
C34 C29 C30 C31 -2.5(6)
N1 C29 C30 C31 179.6(3)
C32 C31 C30 C29 1.4(6)
C2 C3 C4 C5 1.3(5)
C14 C13 C12 C11 0.2(6)
C16 C11 C12 C13 2.4(6)
C10 C11 C12 C13 -175.7(3)
C12 C13 C14 C15 -4.0(7)
C12 C13 C14 Cl1 176.8(3)
C25 N4 C37 O3 170.3(3)
C26 N4 C37 O3 -7.1(5)
C25 N4 C37 C18 -10.7(3)
C26 N4 C37 C18 171.9(3)
N5 C18 C37 O3 -43.8(4)
C19 C18 C37 O3 -169.2(3)
C9 C18 C37 O3 68.5(4)
N5 C18 C37 N4 137.2(3)
C19 C18 C37 N4 11.8(3)
C9 C18 C37 N4 -110.5(3)
C19 C20 C21 C22 -0.3(5)
N1 C28 C27 N3 0.7(4)
N1 C28 C27 C26 -176.3(3)
N4 C26 C27 C28 76.9(5)
N4 C26 C27 N3 -99.7(5)
C28 C27 N3 N2 -0.3(5)
C26 C27 N3 N2 176.9(4)
C27 N3 N2 N1 -0.2(6)
C28 N1 N2 N3 0.7(5)
C29 N1 N2 N3 -177.3(4)
C3 C4 C5 C6 -1.7(6)
C7 C6 C5 C4 0.7(5)
C25 C24 C22 C21 -0.4(5)
C20 C21 C22 C24 1.2(6)
C13 C14 C15 C16 4.9(9)
Cl1 C14 C15 C16 -175.8(5)
F1 C32 C33 C34 179.4(4)
C31 C32 C33 C34 -1.0(7)
C12 C11 C16 C15 -1.3(8)
C10 C11 C16 C15 176.9(5)
C14 C15 C16 C11 -2.2(10)
C30 C29 C34 C33 2.0(7)
N1 C29 C34 C33 179.8(4)
C32 C33 C34 C29 -0.2(8)
